data_7718649
loop_
_publ_author_name
'Singh, Anupam'
'Patel, Riya'
'Daripa, Samrat'
'Bharty, M. K.'
'Butcher, R. J.'
'Hira, Sumit Kumar'
'Prasad, Lal Bahadur'

_publ_section_title
;
 Structural insights and <i>in vitro</i> and <i>in vivo</i> anticancer
 evaluation of dithiocarbamate-based metal complexes against murine
 lymphoma.
;
_journal_issue 23
_journal_name_full 'Dalton transactions (Cambridge, England : 2003)'
_journal_page_first 9187
_journal_page_last 9200
_journal_paper_doi 10.1039/d5dt00666j
_journal_volume 54
_journal_year 2025
_chemical_formula_moiety 'C30 H40 Cu N2 O2 S4'
_chemical_formula_sum 'C30 H40 Cu N2 O2 S4'
_chemical_formula_weight 652.42
_space_group_crystal_system triclinic
_space_group_IT_number 2
_space_group_name_Hall '-P 1'
_space_group_name_H-M_alt 'P -1'
_atom_sites_solution_hydrogens geom
_atom_sites_solution_primary dual
_atom_sites_solution_secondary difmap
_audit_creation_method SHELXL-2018/3
_audit_update_record
;
2024-11-05 deposited with the CCDC.	2025-05-06 downloaded from the CCDC.
;
_cell_angle_alpha 76.3520(10)
_cell_angle_beta 89.9330(10)
_cell_angle_gamma 87.059(2)
_cell_formula_units_Z 4
_cell_length_a 10.85210(10)
_cell_length_b 16.8237(3)
_cell_length_c 19.7943(2)
_cell_measurement_reflns_used 93888
_cell_measurement_temperature 293(2)
_cell_measurement_theta_max 75.1760
_cell_measurement_theta_min 2.2660
_cell_volume 3507.00(8)
_computing_cell_refinement 'CrysAlisPro 1.171.42.49 (Rigaku OD, 2022)'
_computing_data_collection 'CrysAlisPro 1.171.42.49 (Rigaku OD, 2022)'
_computing_data_reduction 'CrysAlisPro 1.171.42.49 (Rigaku OD, 2022)'
_computing_molecular_graphics SHELXTL
_computing_publication_material SHELXTL
_computing_structure_refinement 'SHELXL-2018/3 (Sheldrick, 2018)'
_computing_structure_solution SHELXT
_diffrn_ambient_temperature 293(2)
_diffrn_detector_area_resol_mean 10.0000
_diffrn_measured_fraction_theta_full 0.999
_diffrn_measured_fraction_theta_max 0.976
_diffrn_measurement_device_type 'XtaLAB Synergy, Dualflex, HyPix'
_diffrn_measurement_method '\w scans'
_diffrn_radiation_type CuK\a
_diffrn_radiation_wavelength 1.54184
_diffrn_reflns_av_R_equivalents 0.1548
_diffrn_reflns_av_unetI/netI 0.0105
_diffrn_reflns_Laue_measured_fraction_full 0.999
_diffrn_reflns_Laue_measured_fraction_max 0.976
_diffrn_reflns_limit_h_max 13
_diffrn_reflns_limit_h_min -13
_diffrn_reflns_limit_k_max 21
_diffrn_reflns_limit_k_min -21
_diffrn_reflns_limit_l_max 25
_diffrn_reflns_limit_l_min -24
_diffrn_reflns_number 27186
_diffrn_reflns_point_group_measured_fraction_full 0.999
_diffrn_reflns_point_group_measured_fraction_max 0.976
_diffrn_reflns_theta_full 67.684
_diffrn_reflns_theta_max 78.004
_diffrn_reflns_theta_min 2.297
_diffrn_source 'micro-focus sealed X-ray tube'
_exptl_absorpt_coefficient_mu 3.311
_exptl_absorpt_correction_T_max 1.00000
_exptl_absorpt_correction_T_min 0.84763
_exptl_absorpt_correction_type multi-scan
_exptl_absorpt_process_details
;
The symmetry employed for this shelxl refinement is uniquely defined
by the following loop, which should always be used as a source of
symmetry information in preference to the above space-group names.
They are only intended as comments.
;
_exptl_crystal_colour 'dark brown-black'
_exptl_crystal_density_diffrn 1.236
_exptl_crystal_description plate
_exptl_crystal_F_000 1372
_exptl_crystal_size_max 0.250
_exptl_crystal_size_mid 0.165
_exptl_crystal_size_min 0.036
_refine_diff_density_max 1.600
_refine_diff_density_min -2.099
_refine_diff_density_rms 0.246
_refine_ls_extinction_method none
_refine_ls_goodness_of_fit_ref 3.143
_refine_ls_hydrogen_treatment constr
_refine_ls_matrix_type full
_refine_ls_number_parameters 705
_refine_ls_number_reflns 27186
_refine_ls_number_restraints 608
_refine_ls_restrained_S_all 3.127
_refine_ls_R_factor_all 0.2059
_refine_ls_R_factor_gt 0.1983
_refine_ls_shift/su_max 0.001
_refine_ls_shift/su_mean 0.000
_refine_ls_structure_factor_coef Fsqd
_refine_ls_weighting_details 'w=1/[\s^2^(Fo^2^)+(0.2000P)^2^] where P=(Fo^2^+2Fc^2^)/3'
_refine_ls_weighting_scheme calc
_refine_ls_wR_factor_gt 0.5938
_refine_ls_wR_factor_ref 0.6026
_reflns_Friedel_coverage 0.000
_reflns_number_gt 24355
_reflns_number_total 27186
_reflns_threshold_expression 'I > 2\s(I)'
_cod_data_source_file d5dt00666j2.cif
_cod_data_source_block shelx_CCDC4
_cod_depositor_comments 'Adding full bibliography for 7718644--7718650.cif.'
_cod_database_code 7718649
_shelx_shelxl_version_number 2018/3
_shelx_space_group_comment
;
The symmetry employed for this shelxl refinement is uniquely defined
by the following loop, which should always be used as a source of
symmetry information in preference to the above space-group names.
They are only intended as comments.
;

loop_
_space_group_symop_operation_xyz
'x, y, z'
'-x, -y, -z'

loop_
_atom_site_label
_atom_site_type_symbol
_atom_site_fract_x
_atom_site_fract_y
_atom_site_fract_z
_atom_site_U_iso_or_equiv
_atom_site_adp_type
_atom_site_occupancy
_atom_site_site_symmetry_order
_atom_site_calc_flag
_atom_site_refinement_flags_posn
_atom_site_refinement_flags_adp
_atom_site_refinement_flags_occupancy
_atom_site_disorder_assembly
_atom_site_disorder_group
Cu1 Cu 1.52102(17) 0.76442(10) 1.10789(9) 0.0605(5) Uani 1 1 d . . . . .
S1A S 1.5766(4) 0.72603(19) 1.00750(19) 0.0731(9) Uani 1 1 d . . . . .
S2A S 1.5545(4) 0.8868(2) 1.03214(18) 0.0734(9) Uani 1 1 d . . . . .
S3A S 1.4940(4) 0.64184(19) 1.18522(18) 0.0737(9) Uani 1 1 d . . . . .
S4A S 1.4478(3) 0.80545(18) 1.20320(17) 0.0676(8) Uani 1 1 d . . . . .
O1A O 2.1162(13) 1.0377(8) 0.8290(7) 0.096(3) Uani 1 1 d . . . . .
O2A O 1.6070(12) 0.7912(8) 1.5566(6) 0.091(3) Uani 1 1 d . U . . .
N1A N 1.6162(12) 0.8584(6) 0.9068(6) 0.071(3) Uani 1 1 d . . . . .
N2A N 1.3745(10) 0.6725(6) 1.2986(6) 0.061(2) Uani 1 1 d . . . . .
C1A C 1.5836(12) 0.8286(7) 0.9739(6) 0.060(2) Uani 1 1 d . . . . .
C2A C 1.6261(15) 0.9495(7) 0.8788(8) 0.076(3) Uani 1 1 d . . . . .
H2AA H 1.581793 0.966454 0.834836 0.091 Uiso 1 1 calc R U . . .
H2AB H 1.587172 0.978248 0.910990 0.091 Uiso 1 1 calc R U . . .
C3A C 1.7544(14) 0.9730(7) 0.8685(6) 0.064(3) Uani 1 1 d . . . . .
C4A C 1.8400(17) 0.9548(11) 0.9216(8) 0.085(4) Uani 1 1 d . . . . .
H4AA H 1.814898 0.929980 0.966166 0.102 Uiso 1 1 calc R U . . .
C5A C 1.9590(16) 0.9717(10) 0.9108(7) 0.077(3) Uani 1 1 d . . . . .
H5AA H 2.015930 0.952949 0.946875 0.093 Uiso 1 1 calc R U . . .
C6A C 2.0006(16) 1.0183(7) 0.8450(8) 0.075(3) Uani 1 1 d . . . . .
C7A C 1.9141(16) 1.0392(8) 0.7920(8) 0.079(3) Uani 1 1 d . . . . .
H7AA H 1.937956 1.067852 0.748188 0.095 Uiso 1 1 calc R U . . .
C8A C 1.7901(14) 1.0181(7) 0.8026(6) 0.067(3) Uani 1 1 d . . . . .
H8AA H 1.732532 1.033877 0.766570 0.080 Uiso 1 1 calc R U . . .
C9A C 2.213(2) 1.0191(17) 0.8824(13) 0.123(7) Uani 1 1 d . . . . .
H9AA H 2.290329 1.037173 0.862029 0.184 Uiso 1 1 calc R U . . .
H9AB H 2.192908 1.046734 0.918498 0.184 Uiso 1 1 calc R U . . .
H9AC H 2.220423 0.961047 0.901778 0.184 Uiso 1 1 calc R U . . .
C10A C 1.6390(13) 0.8038(9) 0.8611(7) 0.068(3) Uani 1 1 d . . . . .
H10A H 1.587808 0.756776 0.876860 0.081 Uiso 1 1 calc R U . . .
C11A C 1.7738(13) 0.7710(10) 0.8641(8) 0.072(3) Uani 1 1 d . . . . .
H11A H 1.827095 0.816492 0.850273 0.087 Uiso 1 1 calc R U . . .
H11B H 1.795497 0.742489 0.911437 0.087 Uiso 1 1 calc R U . . .
C12A C 1.793(2) 0.7139(14) 0.8171(10) 0.107(6) Uani 1 1 d . . . . .
H12A H 1.746306 0.666005 0.834609 0.128 Uiso 1 1 calc R U . . .
H12B H 1.879974 0.695677 0.819459 0.128 Uiso 1 1 calc R U . . .
C13A C 1.758(2) 0.7493(14) 0.7407(9) 0.100(5) Uani 1 1 d . . . . .
H13A H 1.812525 0.791777 0.719609 0.120 Uiso 1 1 calc R U . . .
H13B H 1.763576 0.706644 0.715099 0.120 Uiso 1 1 calc R U . . .
C14A C 1.6336(18) 0.7825(13) 0.7391(8) 0.094(4) Uani 1 1 d . . . . .
H14A H 1.580483 0.737040 0.753640 0.113 Uiso 1 1 calc R U . . .
H14E H 1.612346 0.808413 0.691118 0.113 Uiso 1 1 calc R U . . .
C15A C 1.6005(17) 0.8455(11) 0.7834(8) 0.088(4) Uani 1 1 d . . . . .
H15A H 1.512674 0.860016 0.780188 0.105 Uiso 1 1 calc R U . . .
H15B H 1.644693 0.894925 0.766823 0.105 Uiso 1 1 calc R U . . .
C16A C 1.4353(11) 0.7036(6) 1.2381(5) 0.052(2) Uani 1 1 d . . . . .
C17A C 1.3145(14) 0.7250(9) 1.3401(7) 0.069(3) Uani 1 1 d . . . . .
H17A H 1.241341 0.699752 1.361618 0.083 Uiso 1 1 calc R U . . .
H17B H 1.289015 0.777522 1.309888 0.083 Uiso 1 1 calc R U . . .
C18A C 1.4019(10) 0.7383(7) 1.3966(6) 0.056(2) Uani 1 1 d . . . . .
C19A C 1.3506(13) 0.7341(12) 1.4646(8) 0.083(4) Uani 1 1 d . . . . .
H19A H 1.269261 0.720017 1.472732 0.099 Uiso 1 1 calc R U . . .
C20A C 1.4191(15) 0.7503(13) 1.5177(7) 0.089(4) Uani 1 1 d . . . . .
H20A H 1.385186 0.747959 1.561223 0.106 Uiso 1 1 calc R U . . .
C21A C 1.5466(13) 0.7713(10) 1.5034(8) 0.074(3) Uani 1 1 d . . . . .
C22A C 1.5971(10) 0.7733(7) 1.4410(6) 0.058(2) Uani 1 1 d . . . . .
H22A H 1.680074 0.783750 1.434027 0.069 Uiso 1 1 calc R U . . .
C23A C 1.5237(12) 0.7595(8) 1.3853(7) 0.066(3) Uani 1 1 d . . . . .
H23A H 1.557504 0.764669 1.341340 0.079 Uiso 1 1 calc R U . . .
C24A C 1.7343(14) 0.8192(12) 1.5397(8) 0.084(4) Uani 1 1 d . . . . .
H24A H 1.770612 0.832043 1.579772 0.126 Uiso 1 1 calc R U . . .
H24B H 1.783725 0.776433 1.526528 0.126 Uiso 1 1 calc R U . . .
H24C H 1.730360 0.867079 1.501954 0.126 Uiso 1 1 calc R U . . .
C25A C 1.3566(11) 0.5857(7) 1.3217(6) 0.061(2) Uani 1 1 d . . . . .
H25A H 1.421721 0.558655 1.299486 0.073 Uiso 1 1 calc R U . . .
C26A C 1.2329(13) 0.5629(8) 1.2934(9) 0.075(3) Uani 1 1 d . . . . .
H26A H 1.164528 0.590494 1.311699 0.090 Uiso 1 1 calc R U . . .
H26B H 1.230503 0.581403 1.243079 0.090 Uiso 1 1 calc R U . . .
C27A C 1.2193(18) 0.4703(10) 1.3142(14) 0.106(5) Uani 1 1 d . . . . .
H27A H 1.281409 0.443475 1.290802 0.128 Uiso 1 1 calc R U . . .
H27E H 1.138852 0.458025 1.299258 0.128 Uiso 1 1 calc R U . . .
C28A C 1.234(2) 0.4354(12) 1.3958(13) 0.118(6) Uani 1 1 d . . . . .
H28A H 1.169328 0.459337 1.419950 0.141 Uiso 1 1 calc R U . . .
H28B H 1.227945 0.376362 1.407623 0.141 Uiso 1 1 calc R U . . .
C29A C 1.354(2) 0.4570(10) 1.4152(10) 0.105(5) Uani 1 1 d . . . . .
H29A H 1.417372 0.430765 1.391913 0.126 Uiso 1 1 calc R U . . .
H29B H 1.366610 0.436329 1.464919 0.126 Uiso 1 1 calc R U . . .
C30A C 1.3696(19) 0.5487(8) 1.3967(7) 0.083(4) Uani 1 1 d . . . . .
H30A H 1.308309 0.574647 1.421387 0.100 Uiso 1 1 calc R U . . .
H30B H 1.450384 0.559360 1.412388 0.100 Uiso 1 1 calc R U . . .
Cu2 Cu 1.02152(16) 0.76865(9) 1.48804(9) 0.0551(5) Uani 1 1 d . . . . .
S1B S 0.9943(3) 0.64664(16) 1.45753(16) 0.0654(8) Uani 1 1 d . . . . .
S2B S 0.9515(3) 0.81154(16) 1.37530(16) 0.0657(8) Uani 1 1 d . . . . .
S3B S 1.0676(3) 0.72898(17) 1.60415(17) 0.0661(8) Uani 1 1 d . . . . .
S4B S 1.0553(4) 0.89058(18) 1.51536(18) 0.0729(9) Uani 1 1 d . . . . .
O1B O 1.1092(14) 0.8047(10) 1.0279(8) 0.109(4) Uani 1 1 d . U . . .
O2B O 1.6224(10) 1.0439(7) 1.6577(6) 0.085(3) Uani 1 1 d . . . . .
N1B N 0.8800(9) 0.6801(5) 1.3347(5) 0.056(2) Uani 1 1 d . . . . .
N2B N 1.1128(10) 0.8624(6) 1.6524(5) 0.059(2) Uani 1 1 d . . . . .
C1B C 0.9373(10) 0.7099(6) 1.3818(6) 0.054(2) Uani 1 1 d . . . . .
C2B C 0.8230(11) 0.7372(7) 1.2734(7) 0.066(3) Uani 1 1 d . . . . .
H2BA H 0.804800 0.789527 1.284868 0.079 Uiso 1 1 calc R U . . .
H2BB H 0.745161 0.716369 1.263215 0.079 Uiso 1 1 calc R U . . .
C3B C 0.9013(12) 0.7515(6) 1.2080(7) 0.063(2) Uani 1 1 d . . . . .
C4B C 1.0289(13) 0.7557(8) 1.2103(6) 0.069(3) Uani 1 1 d . . . . .
H4BA H 1.067098 0.743929 1.253766 0.083 Uiso 1 1 calc R U . . .
C5B C 1.1014(15) 0.7756(9) 1.1537(9) 0.076(3) Uani 1 1 d . . . . .
H5BA H 1.184580 0.785424 1.156165 0.091 Uiso 1 1 calc R U . . .
C6B C 1.0384(18) 0.7798(10) 1.0911(8) 0.083(4) Uani 1 1 d . . . . .
C7B C 0.934(2) 0.7757(14) 1.0811(8) 0.104(6) Uani 1 1 d . . . . .
H7BA H 0.901718 0.784782 1.036270 0.125 Uiso 1 1 calc R U . . .
C8B C 0.8543(14) 0.7553(11) 1.1427(8) 0.085(4) Uani 1 1 d . . . . .
H8BA H 0.771910 0.744931 1.137319 0.102 Uiso 1 1 calc R U . . .
C9B C 1.231(2) 0.8181(16) 1.0284(12) 0.116(6) Uani 1 1 d . U . . .
H9B1 H 1.250229 0.839927 1.067542 0.173 Uiso 1 1 calc R U . . .
H9B2 H 1.251790 0.856394 0.986229 0.173 Uiso 1 1 calc R U . . .
H9B3 H 1.278321 0.767341 1.031701 0.173 Uiso 1 1 calc R U . . .
C10B C 0.8548(13) 0.5925(7) 1.3434(8) 0.069(3) Uani 1 1 d . . . . .
H10B H 0.922760 0.561850 1.372331 0.083 Uiso 1 1 calc R U . . .
C11B C 0.8592(15) 0.5631(8) 1.2761(9) 0.076(3) Uani 1 1 d . . . . .
H11C H 0.791925 0.589798 1.245509 0.091 Uiso 1 1 calc R U . . .
H11D H 0.936255 0.577298 1.252560 0.091 Uiso 1 1 calc R U . . .
C12B C 0.8486(17) 0.4713(9) 1.2924(10) 0.087(4) Uani 1 1 d . . . . .
H12C H 0.920758 0.444253 1.318445 0.104 Uiso 1 1 calc R U . . .
H12D H 0.844103 0.453118 1.249483 0.104 Uiso 1 1 calc R U . . .
C13B C 0.7257(16) 0.4477(9) 1.3374(12) 0.093(5) Uani 1 1 d . . . . .
H13C H 0.653871 0.467039 1.307887 0.111 Uiso 1 1 calc R U . . .
H13D H 0.724510 0.388528 1.352256 0.111 Uiso 1 1 calc R U . . .
C14B C 0.7170(17) 0.4817(9) 1.3980(10) 0.089(4) Uani 1 1 d . . . . .
H14B H 0.776376 0.451735 1.432511 0.107 Uiso 1 1 calc R U . . .
H14C H 0.635490 0.472588 1.417520 0.107 Uiso 1 1 calc R U . . .
C15B C 0.7389(14) 0.5717(8) 1.3856(9) 0.077(3) Uani 1 1 d . . . . .
H15C H 0.747286 0.586307 1.429906 0.092 Uiso 1 1 calc R U . . .
H15D H 0.668590 0.603414 1.360995 0.092 Uiso 1 1 calc R U . . .
C16B C 1.0838(10) 0.8294(7) 1.5993(7) 0.061(3) Uani 1 1 d . . . . .
C17B C 1.1328(16) 0.9510(8) 1.6404(10) 0.081(4) Uani 1 1 d . . . . .
H17C H 1.084270 0.972665 1.673759 0.097 Uiso 1 1 calc R U . . .
H17D H 1.100986 0.977851 1.594419 0.097 Uiso 1 1 calc R U . . .
C18B C 1.2644(15) 0.9740(7) 1.6455(8) 0.073(3) Uani 1 1 d . . . . .
C19B C 1.2939(15) 1.0177(8) 1.6872(9) 0.078(3) Uani 1 1 d . . . . .
H19B H 1.232774 1.033879 1.714918 0.093 Uiso 1 1 calc R U . . .
C21B C 1.5010(13) 1.0196(8) 1.6508(7) 0.068(3) Uani 1 1 d . . . . .
C22B C 1.4726(15) 0.9735(9) 1.6021(8) 0.076(3) Uani 1 1 d . . . . .
H22B H 1.531428 0.956090 1.573812 0.092 Uiso 1 1 calc R U . . .
C20B C 1.4102(15) 1.0415(8) 1.6929(8) 0.075(3) Uani 1 1 d . . . . .
H20B H 1.428552 1.072132 1.724722 0.090 Uiso 1 1 calc R U . . .
C23B C 1.3447(16) 0.9561(9) 1.6004(7) 0.076(3) Uani 1 1 d . . . . .
H23B H 1.317320 0.931323 1.566260 0.091 Uiso 1 1 calc R U . . .
C24B C 1.7151(19) 1.0297(15) 1.6177(12) 0.104(5) Uani 1 1 d . U . . .
H24D H 1.788552 1.051432 1.631553 0.157 Uiso 1 1 calc R U . . .
H24E H 1.728267 0.971758 1.622644 0.157 Uiso 1 1 calc R U . . .
H24F H 1.695580 1.055678 1.570092 0.157 Uiso 1 1 calc R U . . .
C25B C 1.1461(12) 0.8065(8) 1.7213(7) 0.062(2) Uani 1 1 d . . . . .
H25B H 1.094326 0.759602 1.725264 0.075 Uiso 1 1 calc R U . . .
C26B C 1.1094(14) 0.8440(11) 1.7807(7) 0.079(4) Uani 1 1 d . . . . .
H26C H 1.162995 0.888146 1.781529 0.095 Uiso 1 1 calc R U . . .
H26D H 1.025729 0.867555 1.772555 0.095 Uiso 1 1 calc R U . . .
C27B C 1.1157(18) 0.7864(12) 1.8479(9) 0.091(5) Uani 1 1 d . . . . .
H27B H 1.059093 0.743185 1.849710 0.110 Uiso 1 1 calc R U . . .
H27C H 1.095523 0.813865 1.884784 0.110 Uiso 1 1 calc R U . . .
C28B C 1.261(2) 0.7489(15) 1.8556(9) 0.106(6) Uani 1 1 d . . . . .
H28C H 1.315774 0.792237 1.856753 0.127 Uiso 1 1 calc R U . . .
H28D H 1.271628 0.707253 1.898610 0.127 Uiso 1 1 calc R U . . .
C29B C 1.292(2) 0.7126(11) 1.7955(9) 0.096(5) Uani 1 1 d . . . . .
H29C H 1.239339 0.667257 1.796804 0.115 Uiso 1 1 calc R U . . .
H29D H 1.376422 0.690714 1.800758 0.115 Uiso 1 1 calc R U . . .
C30B C 1.2767(14) 0.7714(10) 1.7257(8) 0.078(4) Uani 1 1 d . . . . .
H30C H 1.292277 0.743067 1.688908 0.093 Uiso 1 1 calc R U . . .
H30D H 1.334163 0.814557 1.721220 0.093 Uiso 1 1 calc R U . . .

loop_
_atom_site_aniso_label
_atom_site_aniso_U_11
_atom_site_aniso_U_22
_atom_site_aniso_U_33
_atom_site_aniso_U_23
_atom_site_aniso_U_13
_atom_site_aniso_U_12
Cu1 0.0622(11) 0.0730(10) 0.0454(10) -0.0118(7) 0.0015(8) -0.0067(7)
S1A 0.091(2) 0.0722(16) 0.0561(18) -0.0134(13) 0.0082(16) -0.0087(14)
S2A 0.094(2) 0.0758(16) 0.0525(17) -0.0162(13) 0.0171(16) -0.0151(15)
S3A 0.097(2) 0.0710(15) 0.0546(17) -0.0186(13) 0.0197(17) -0.0044(15)
S4A 0.081(2) 0.0695(15) 0.0516(16) -0.0115(12) -0.0036(14) -0.0078(13)
O1A 0.100(7) 0.123(8) 0.072(7) -0.030(6) 0.015(6) -0.037(6)
O2A 0.077(5) 0.135(7) 0.066(5) -0.036(5) 0.013(4) -0.001(5)
N1A 0.080(7) 0.065(5) 0.061(6) -0.002(4) 0.012(5) -0.011(4)
N2A 0.061(5) 0.072(5) 0.050(5) -0.012(4) 0.004(4) -0.009(4)
C1A 0.062(6) 0.077(6) 0.048(5) -0.030(4) 0.003(5) -0.004(5)
C2A 0.086(7) 0.063(5) 0.066(8) 0.007(5) 0.007(6) 0.003(5)
C3A 0.085(7) 0.065(5) 0.042(5) -0.013(4) 0.015(5) -0.005(5)
C4A 0.093(8) 0.109(10) 0.050(7) -0.010(7) 0.011(6) -0.017(8)
C5A 0.091(8) 0.100(8) 0.041(6) -0.014(5) -0.008(6) -0.017(7)
C6A 0.102(8) 0.063(5) 0.066(7) -0.022(5) 0.017(6) -0.021(6)
C7A 0.101(8) 0.079(7) 0.057(7) -0.013(5) 0.020(6) -0.028(7)
C8A 0.086(7) 0.072(6) 0.039(5) -0.012(4) 0.009(5) 0.004(5)
C9A 0.123(14) 0.169(19) 0.081(12) -0.031(12) 0.004(10) -0.045(14)
C10A 0.065(7) 0.085(6) 0.050(6) -0.011(5) 0.001(5) 0.004(5)
C11A 0.060(6) 0.102(8) 0.057(7) -0.022(6) -0.006(5) -0.004(6)
C12A 0.121(15) 0.135(13) 0.062(8) -0.027(8) 0.008(9) 0.036(11)
C13A 0.110(11) 0.149(14) 0.051(7) -0.044(8) 0.005(8) -0.016(10)
C14A 0.090(9) 0.145(13) 0.049(7) -0.023(7) 0.007(7) -0.040(8)
C15A 0.084(10) 0.113(10) 0.059(7) -0.005(6) -0.018(7) -0.011(7)
C16A 0.056(6) 0.067(5) 0.034(4) -0.014(4) -0.006(4) -0.001(4)
C17A 0.067(7) 0.086(7) 0.055(6) -0.019(5) -0.002(5) 0.005(5)
C18A 0.047(5) 0.074(5) 0.048(5) -0.014(4) 0.009(4) -0.001(4)
C19A 0.049(6) 0.148(12) 0.067(7) -0.051(8) 0.027(5) -0.026(7)
C20A 0.066(7) 0.160(14) 0.043(6) -0.031(7) 0.017(5) 0.006(7)
C21A 0.055(6) 0.107(9) 0.063(7) -0.028(6) 0.016(5) 0.010(6)
C22A 0.043(5) 0.082(6) 0.052(5) -0.022(5) 0.011(4) -0.002(4)
C23A 0.054(6) 0.088(7) 0.049(6) -0.004(5) -0.002(5) -0.010(5)
C24A 0.066(7) 0.138(12) 0.054(7) -0.038(8) -0.009(6) 0.003(7)
C25A 0.052(6) 0.074(5) 0.050(6) -0.003(4) 0.006(4) -0.008(4)
C26A 0.056(6) 0.076(6) 0.092(10) -0.017(6) 0.009(6) -0.008(5)
C27A 0.078(10) 0.081(7) 0.162(15) -0.030(9) -0.003(11) -0.017(7)
C28A 0.136(14) 0.096(10) 0.130(13) -0.036(9) 0.079(11) -0.042(10)
C29A 0.150(15) 0.077(7) 0.078(10) 0.007(7) 0.027(10) -0.019(9)
C30A 0.124(13) 0.076(6) 0.044(6) 0.002(5) 0.005(7) -0.025(7)
Cu2 0.0556(10) 0.0638(9) 0.0463(10) -0.0137(7) -0.0044(7) -0.0036(6)
S1B 0.085(2) 0.0604(13) 0.0492(15) -0.0100(11) -0.0087(14) -0.0034(12)
S2B 0.087(2) 0.0602(13) 0.0481(15) -0.0084(11) -0.0039(14) -0.0084(12)
S3B 0.086(2) 0.0616(13) 0.0501(16) -0.0106(11) -0.0136(14) -0.0103(12)
S4B 0.094(2) 0.0640(14) 0.0565(18) -0.0056(12) -0.0117(16) -0.0067(14)
O1B 0.088(6) 0.147(8) 0.079(6) 0.002(6) 0.009(5) -0.019(6)
O2B 0.068(5) 0.120(7) 0.067(6) -0.016(5) -0.012(4) -0.016(5)
N1B 0.054(5) 0.059(4) 0.049(5) -0.004(3) -0.008(4) 0.000(3)
N2B 0.063(6) 0.069(4) 0.046(5) -0.013(4) 0.001(4) -0.001(4)
C1B 0.050(5) 0.059(5) 0.050(5) -0.010(4) 0.014(4) 0.004(4)
C2B 0.052(6) 0.070(5) 0.069(6) -0.001(5) -0.026(5) -0.003(4)
C3B 0.071(6) 0.055(5) 0.059(6) -0.010(4) -0.020(5) 0.004(4)
C4B 0.072(6) 0.089(7) 0.037(5) 0.004(5) -0.027(5) -0.018(5)
C5B 0.075(8) 0.081(7) 0.072(7) -0.019(6) -0.011(6) -0.008(6)
C6B 0.099(8) 0.108(9) 0.043(6) -0.029(6) 0.004(5) 0.029(7)
C7B 0.108(9) 0.152(15) 0.041(7) 0.000(8) -0.013(6) 0.001(10)
C8B 0.064(7) 0.132(12) 0.052(6) -0.007(7) -0.024(5) -0.010(7)
C9B 0.092(9) 0.161(14) 0.085(11) -0.009(11) 0.007(9) -0.027(10)
C10B 0.068(7) 0.063(5) 0.075(8) -0.009(5) -0.009(6) -0.012(5)
C11B 0.073(8) 0.078(6) 0.078(8) -0.019(6) -0.011(6) -0.014(6)
C12B 0.089(10) 0.082(7) 0.092(11) -0.024(7) 0.004(8) -0.009(7)
C13B 0.070(8) 0.075(7) 0.141(14) -0.039(8) 0.009(9) -0.008(6)
C14B 0.086(10) 0.077(7) 0.099(11) -0.006(7) 0.002(8) -0.022(7)
C15B 0.070(7) 0.069(6) 0.091(10) -0.019(6) 0.000(7) -0.009(5)
C16B 0.040(5) 0.077(6) 0.065(7) -0.018(5) -0.012(5) 0.006(4)
C17B 0.088(8) 0.067(5) 0.088(11) -0.022(6) -0.022(8) 0.006(5)
C18B 0.091(8) 0.061(5) 0.069(8) -0.016(5) 0.011(6) -0.004(5)
C19B 0.076(7) 0.072(6) 0.085(9) -0.017(6) -0.007(7) -0.006(5)
C21B 0.069(6) 0.077(6) 0.055(6) -0.005(5) -0.015(5) -0.020(5)
C22B 0.087(8) 0.088(7) 0.057(7) -0.019(5) 0.023(6) -0.019(6)
C20B 0.087(7) 0.079(7) 0.061(7) -0.017(5) -0.016(6) -0.015(6)
C23B 0.095(8) 0.088(7) 0.051(7) -0.026(5) 0.007(6) -0.029(6)
C24B 0.081(9) 0.148(13) 0.085(11) -0.025(9) 0.009(8) -0.020(9)
C25B 0.060(6) 0.080(6) 0.047(5) -0.015(4) 0.000(5) -0.011(5)
C26B 0.064(8) 0.132(11) 0.042(6) -0.021(6) 0.008(5) -0.013(7)
C27B 0.096(11) 0.126(12) 0.053(7) -0.024(7) 0.017(7) 0.006(9)
C28B 0.105(12) 0.155(15) 0.058(8) -0.029(9) -0.039(8) 0.015(10)
C29B 0.108(13) 0.096(9) 0.072(9) 0.000(7) 0.000(8) 0.024(9)
C30B 0.064(7) 0.108(9) 0.053(7) -0.005(6) -0.005(6) 0.002(6)

loop_
_atom_type_symbol
_atom_type_description
_atom_type_scat_dispersion_real
_atom_type_scat_dispersion_imag
_atom_type_scat_source
C C 0.0181 0.0091 'International Tables Vol C Tables 4.2.6.8 and 6.1.1.4'
H H 0.0000 0.0000 'International Tables Vol C Tables 4.2.6.8 and 6.1.1.4'
N N 0.0311 0.0180 'International Tables Vol C Tables 4.2.6.8 and 6.1.1.4'
O O 0.0492 0.0322 'International Tables Vol C Tables 4.2.6.8 and 6.1.1.4'
S S 0.3331 0.5567 'International Tables Vol C Tables 4.2.6.8 and 6.1.1.4'
Cu Cu -1.9646 0.5888 'International Tables Vol C Tables 4.2.6.8 and 6.1.1.4'

loop_
_geom_angle_atom_site_label_1
_geom_angle_atom_site_label_2
_geom_angle_atom_site_label_3
_geom_angle
_geom_angle_site_symmetry_1
_geom_angle_site_symmetry_3
_geom_angle_publ_flag
S4A Cu1 S2A 102.06(13) . . ?
S4A Cu1 S3A 77.88(12) . . ?
S2A Cu1 S3A 178.07(18) . . ?
S4A Cu1 S1A 174.65(16) . . ?
S2A Cu1 S1A 77.03(13) . . ?
S3A Cu1 S1A 103.21(13) . . ?
C1A S1A Cu1 84.1(4) . . ?
C1A S2A Cu1 84.5(5) . . ?
C16A S3A Cu1 83.7(4) . . ?
C16A S4A Cu1 84.7(4) . . ?
C6A O1A C9A 120.6(15) . . ?
C21A O2A C24A 114.6(11) . . ?
C1A N1A C10A 120.5(10) . . ?
C1A N1A C2A 120.1(12) . . ?
C10A N1A C2A 119.4(12) . . ?
C16A N2A C25A 121.1(10) . . ?
C16A N2A C17A 122.5(10) . . ?
C25A N2A C17A 116.2(10) . . ?
N1A C1A S2A 124.6(9) . . ?
N1A C1A S1A 121.0(9) . . ?
S2A C1A S1A 114.3(7) . . ?
C3A C2A N1A 112.7(11) . . ?
C3A C2A H2AA 109.1 . . ?
N1A C2A H2AA 109.1 . . ?
C3A C2A H2AB 109.1 . . ?
N1A C2A H2AB 109.1 . . ?
H2AA C2A H2AB 107.8 . . ?
C4A C3A C8A 118.8(14) . . ?
C4A C3A C2A 122.0(12) . . ?
C8A C3A C2A 119.2(13) . . ?
C5A C4A C3A 121.8(13) . . ?
C5A C4A H4AA 119.1 . . ?
C3A C4A H4AA 119.1 . . ?
C4A C5A C6A 121.6(15) . . ?
C4A C5A H5AA 119.2 . . ?
C6A C5A H5AA 119.2 . . ?
O1A C6A C7A 117.0(13) . . ?
O1A C6A C5A 126.1(16) . . ?
C7A C6A C5A 116.7(14) . . ?
C6A C7A C8A 121.4(12) . . ?
C6A C7A H7AA 119.3 . . ?
C8A C7A H7AA 119.3 . . ?
C3A C8A C7A 119.4(14) . . ?
C3A C8A H8AA 120.3 . . ?
C7A C8A H8AA 120.3 . . ?
O1A C9A H9AA 109.5 . . ?
O1A C9A H9AB 109.5 . . ?
H9AA C9A H9AB 109.5 . . ?
O1A C9A H9AC 109.5 . . ?
H9AA C9A H9AC 109.5 . . ?
H9AB C9A H9AC 109.5 . . ?
N1A C10A C11A 112.3(12) . . ?
N1A C10A C15A 112.0(11) . . ?
C11A C10A C15A 109.7(12) . . ?
N1A C10A H10A 107.5 . . ?
C11A C10A H10A 107.5 . . ?
C15A C10A H10A 107.5 . . ?
C12A C11A C10A 110.9(14) . . ?
C12A C11A H11A 109.5 . . ?
C10A C11A H11A 109.5 . . ?
C12A C11A H11B 109.5 . . ?
C10A C11A H11B 109.5 . . ?
H11A C11A H11B 108.1 . . ?
C11A C12A C13A 115.6(16) . . ?
C11A C12A H12A 108.4 . . ?
C13A C12A H12A 108.4 . . ?
C11A C12A H12B 108.4 . . ?
C13A C12A H12B 108.4 . . ?
H12A C12A H12B 107.4 . . ?
C14A C13A C12A 107.2(16) . . ?
C14A C13A H13A 110.3 . . ?
C12A C13A H13A 110.3 . . ?
C14A C13A H13B 110.3 . . ?
C12A C13A H13B 110.3 . . ?
H13A C13A H13B 108.5 . . ?
C13A C14A C15A 118.9(15) . . ?
C13A C14A H14A 107.6 . . ?
C15A C14A H14A 107.6 . . ?
C13A C14A H14E 107.6 . . ?
C15A C14A H14E 107.6 . . ?
H14A C14A H14E 107.0 . . ?
C14A C15A C10A 107.3(13) . . ?
C14A C15A H15A 110.3 . . ?
C10A C15A H15A 110.3 . . ?
C14A C15A H15B 110.3 . . ?
C10A C15A H15B 110.3 . . ?
H15A C15A H15B 108.5 . . ?
N2A C16A S4A 124.0(8) . . ?
N2A C16A S3A 122.3(8) . . ?
S4A C16A S3A 113.4(6) . . ?
N2A C17A C18A 111.1(11) . . ?
N2A C17A H17A 109.4 . . ?
C18A C17A H17A 109.4 . . ?
N2A C17A H17B 109.4 . . ?
C18A C17A H17B 109.4 . . ?
H17A C17A H17B 108.0 . . ?
C23A C18A C19A 118.5(12) . . ?
C23A C18A C17A 124.3(12) . . ?
C19A C18A C17A 117.0(11) . . ?
C20A C19A C18A 121.6(12) . . ?
C20A C19A H19A 119.2 . . ?
C18A C19A H19A 119.2 . . ?
C19A C20A C21A 117.8(13) . . ?
C19A C20A H20A 121.1 . . ?
C21A C20A H20A 121.1 . . ?
C22A C21A O2A 123.6(13) . . ?
C22A C21A C20A 121.5(15) . . ?
O2A C21A C20A 114.9(13) . . ?
C21A C22A C23A 120.2(12) . . ?
C21A C22A H22A 119.9 . . ?
C23A C22A H22A 119.9 . . ?
C18A C23A C22A 120.2(12) . . ?
C18A C23A H23A 119.9 . . ?
C22A C23A H23A 119.9 . . ?
O2A C24A H24A 109.5 . . ?
O2A C24A H24B 109.5 . . ?
H24A C24A H24B 109.5 . . ?
O2A C24A H24C 109.5 . . ?
H24A C24A H24C 109.5 . . ?
H24B C24A H24C 109.5 . . ?
N2A C25A C30A 117.3(11) . . ?
N2A C25A C26A 111.4(10) . . ?
C30A C25A C26A 110.3(12) . . ?
N2A C25A H25A 105.6 . . ?
C30A C25A H25A 105.6 . . ?
C26A C25A H25A 105.6 . . ?
C27A C26A C25A 110.7(12) . . ?
C27A C26A H26A 109.5 . . ?
C25A C26A H26A 109.5 . . ?
C27A C26A H26B 109.5 . . ?
C25A C26A H26B 109.5 . . ?
H26A C26A H26B 108.1 . . ?
C26A C27A C28A 111.8(17) . . ?
C26A C27A H27A 109.3 . . ?
C28A C27A H27A 109.3 . . ?
C26A C27A H27E 109.3 . . ?
C28A C27A H27E 109.3 . . ?
H27A C27A H27E 107.9 . . ?
C29A C28A C27A 106.7(14) . . ?
C29A C28A H28A 110.4 . . ?
C27A C28A H28A 110.4 . . ?
C29A C28A H28B 110.4 . . ?
C27A C28A H28B 110.4 . . ?
H28A C28A H28B 108.6 . . ?
C28A C29A C30A 112.8(18) . . ?
C28A C29A H29A 109.0 . . ?
C30A C29A H29A 109.0 . . ?
C28A C29A H29B 109.0 . . ?
C30A C29A H29B 109.0 . . ?
H29A C29A H29B 107.8 . . ?
C25A C30A C29A 113.2(14) . . ?
C25A C30A H30A 108.9 . . ?
C29A C30A H30A 108.9 . . ?
C25A C30A H30B 108.9 . . ?
C29A C30A H30B 108.9 . . ?
H30A C30A H30B 107.7 . . ?
S3B Cu2 S4B 77.57(12) . . ?
S3B Cu2 S2B 173.15(16) . . ?
S4B Cu2 S2B 101.66(12) . . ?
S3B Cu2 S1B 103.48(12) . . ?
S4B Cu2 S1B 177.65(16) . . ?
S2B Cu2 S1B 77.56(11) . . ?
C1B S1B Cu2 83.2(4) . . ?
C1B S2B Cu2 83.8(4) . . ?
C16B S3B Cu2 85.7(5) . . ?
C16B S4B Cu2 84.1(4) . . ?
C9B O1B C6B 122.9(17) . . ?
C24B O2B C21B 123.7(15) . . ?
C1B N1B C2B 119.2(9) . . ?
C1B N1B C10B 124.2(9) . . ?
C2B N1B C10B 116.2(10) . . ?
C16B N2B C17B 120.7(11) . . ?
C16B N2B C25B 118.7(10) . . ?
C17B N2B C25B 119.8(11) . . ?
N1B C1B S2B 123.7(8) . . ?
N1B C1B S1B 121.1(8) . . ?
S2B C1B S1B 115.0(7) . . ?
N1B C2B C3B 114.9(10) . . ?
N1B C2B H2BA 108.5 . . ?
C3B C2B H2BA 108.5 . . ?
N1B C2B H2BB 108.5 . . ?
C3B C2B H2BB 108.5 . . ?
H2BA C2B H2BB 107.5 . . ?
C8B C3B C4B 114.1(14) . . ?
C8B C3B C2B 123.4(12) . . ?
C4B C3B C2B 122.3(11) . . ?
C5B C4B C3B 124.7(12) . . ?
C5B C4B H4BA 117.6 . . ?
C3B C4B H4BA 117.6 . . ?
C4B C5B C6B 113.2(14) . . ?
C4B C5B H5BA 123.4 . . ?
C6B C5B H5BA 123.4 . . ?
C7B C6B C5B 129.4(18) . . ?
C7B C6B O1B 113.7(16) . . ?
C5B C6B O1B 116.2(17) . . ?
C6B C7B C8B 117.2(16) . . ?
C6B C7B H7BA 121.4 . . ?
C8B C7B H7BA 121.4 . . ?
C3B C8B C7B 120.3(15) . . ?
C3B C8B H8BA 119.9 . . ?
C7B C8B H8BA 119.9 . . ?
O1B C9B H9B1 109.5 . . ?
O1B C9B H9B2 109.5 . . ?
H9B1 C9B H9B2 109.5 . . ?
O1B C9B H9B3 109.5 . . ?
H9B1 C9B H9B3 109.5 . . ?
H9B2 C9B H9B3 109.5 . . ?
N1B C10B C15B 110.7(11) . . ?
N1B C10B C11B 114.3(11) . . ?
C15B C10B C11B 114.4(12) . . ?
N1B C10B H10B 105.5 . . ?
C15B C10B H10B 105.5 . . ?
C11B C10B H10B 105.5 . . ?
C12B C11B C10B 109.7(13) . . ?
C12B C11B H11C 109.7 . . ?
C10B C11B H11C 109.7 . . ?
C12B C11B H11D 109.7 . . ?
C10B C11B H11D 109.7 . . ?
H11C C11B H11D 108.2 . . ?
C11B C12B C13B 109.3(13) . . ?
C11B C12B H12C 109.8 . . ?
C13B C12B H12C 109.8 . . ?
C11B C12B H12D 109.8 . . ?
C13B C12B H12D 109.8 . . ?
H12C C12B H12D 108.3 . . ?
C14B C13B C12B 113.6(14) . . ?
C14B C13B H13C 108.8 . . ?
C12B C13B H13C 108.8 . . ?
C14B C13B H13D 108.8 . . ?
C12B C13B H13D 108.8 . . ?
H13C C13B H13D 107.7 . . ?
C13B C14B C15B 115.7(15) . . ?
C13B C14B H14B 108.4 . . ?
C15B C14B H14B 108.4 . . ?
C13B C14B H14C 108.4 . . ?
C15B C14B H14C 108.4 . . ?
H14B C14B H14C 107.4 . . ?
C14B C15B C10B 110.8(13) . . ?
C14B C15B H15C 109.5 . . ?
C10B C15B H15C 109.5 . . ?
C14B C15B H15D 109.5 . . ?
C10B C15B H15D 109.5 . . ?
H15C C15B H15D 108.1 . . ?
N2B C16B S3B 126.0(10) . . ?
N2B C16B S4B 121.3(9) . . ?
S3B C16B S4B 112.7(8) . . ?
N2B C17B C18B 116.3(11) . . ?
N2B C17B H17C 108.2 . . ?
C18B C17B H17C 108.2 . . ?
N2B C17B H17D 108.2 . . ?
C18B C17B H17D 108.2 . . ?
H17C C17B H17D 107.4 . . ?
C19B C18B C23B 120.8(16) . . ?
C19B C18B C17B 120.5(15) . . ?
C23B C18B C17B 118.2(15) . . ?
C18B C19B C20B 122.9(18) . . ?
C18B C19B H19B 118.5 . . ?
C20B C19B H19B 118.5 . . ?
C20B C21B O2B 118.7(13) . . ?
C20B C21B C22B 120.4(12) . . ?
O2B C21B C22B 121.0(14) . . ?
C21B C22B C23B 113.8(13) . . ?
C21B C22B H22B 123.1 . . ?
C23B C22B H22B 123.1 . . ?
C19B C20B C21B 119.0(14) . . ?
C19B C20B H20B 120.5 . . ?
C21B C20B H20B 120.5 . . ?
C18B C23B C22B 122.4(14) . . ?
C18B C23B H23B 118.8 . . ?
C22B C23B H23B 118.8 . . ?
O2B C24B H24D 109.5 . . ?
O2B C24B H24E 109.5 . . ?
H24D C24B H24E 109.5 . . ?
O2B C24B H24F 109.5 . . ?
H24D C24B H24F 109.5 . . ?
H24E C24B H24F 109.5 . . ?
N2B C25B C26B 111.9(11) . . ?
N2B C25B C30B 113.7(11) . . ?
C26B C25B C30B 114.2(12) . . ?
N2B C25B H25B 105.4 . . ?
C26B C25B H25B 105.4 . . ?
C30B C25B H25B 105.4 . . ?
C27B C26B C25B 113.8(15) . . ?
C27B C26B H26C 108.8 . . ?
C25B C26B H26C 108.8 . . ?
C27B C26B H26D 108.8 . . ?
C25B C26B H26D 108.8 . . ?
H26C C26B H26D 107.7 . . ?
C26B C27B C28B 104.6(14) . . ?
C26B C27B H27B 110.8 . . ?
C28B C27B H27B 110.8 . . ?
C26B C27B H27C 110.8 . . ?
C28B C27B H27C 110.8 . . ?
H27B C27B H27C 108.9 . . ?
C29B C28B C27B 109.5(14) . . ?
C29B C28B H28C 109.8 . . ?
C27B C28B H28C 109.8 . . ?
C29B C28B H28D 109.8 . . ?
C27B C28B H28D 109.8 . . ?
H28C C28B H28D 108.2 . . ?
C28B C29B C30B 114.6(15) . . ?
C28B C29B H29C 108.6 . . ?
C30B C29B H29C 108.6 . . ?
C28B C29B H29D 108.6 . . ?
C30B C29B H29D 108.6 . . ?
H29C C29B H29D 107.6 . . ?
C29B C30B C25B 106.7(13) . . ?
C29B C30B H30C 110.4 . . ?
C25B C30B H30C 110.4 . . ?
C29B C30B H30D 110.4 . . ?
C25B C30B H30D 110.4 . . ?
H30C C30B H30D 108.6 . . ?

loop_
_geom_bond_atom_site_label_1
_geom_bond_atom_site_label_2
_geom_bond_distance
_geom_bond_site_symmetry_2
_geom_bond_publ_flag
Cu1 S4A 2.285(4) . ?
Cu1 S2A 2.289(3) . ?
Cu1 S3A 2.292(3) . ?
Cu1 S1A 2.300(4) . ?
S1A C1A 1.703(13) . ?
S2A C1A 1.700(12) . ?
S3A C16A 1.740(11) . ?
S4A C16A 1.702(11) . ?
O1A C6A 1.33(2) . ?
O1A C9A 1.46(3) . ?
O2A C21A 1.36(2) . ?
O2A C24A 1.49(2) . ?
N1A C1A 1.357(17) . ?
N1A C10A 1.446(19) . ?
N1A C2A 1.511(15) . ?
N2A C16A 1.372(15) . ?
N2A C25A 1.446(15) . ?
N2A C17A 1.471(17) . ?
C2A C3A 1.47(2) . ?
C2A H2AA 0.9700 . ?
C2A H2AB 0.9700 . ?
C3A C4A 1.37(2) . ?
C3A C8A 1.410(16) . ?
C4A C5A 1.34(2) . ?
C4A H4AA 0.9300 . ?
C5A C6A 1.439(19) . ?
C5A H5AA 0.9300 . ?
C6A C7A 1.38(2) . ?
C7A C8A 1.41(2) . ?
C7A H7AA 0.9300 . ?
C8A H8AA 0.9300 . ?
C9A H9AA 0.9600 . ?
C9A H9AB 0.9600 . ?
C9A H9AC 0.9600 . ?
C10A C11A 1.533(19) . ?
C10A C15A 1.579(19) . ?
C10A H10A 0.9800 . ?
C11A C12A 1.50(2) . ?
C11A H11A 0.9700 . ?
C11A H11B 0.9700 . ?
C12A C13A 1.53(2) . ?
C12A H12A 0.9700 . ?
C12A H12B 0.9700 . ?
C13A C14A 1.43(3) . ?
C13A H13A 0.9700 . ?
C13A H13B 0.9700 . ?
C14A C15A 1.56(3) . ?
C14A H14A 0.9700 . ?
C14A H14E 0.9700 . ?
C15A H15A 0.9700 . ?
C15A H15B 0.9700 . ?
C17A C18A 1.530(19) . ?
C17A H17A 0.9700 . ?
C17A H17B 0.9700 . ?
C18A C23A 1.390(17) . ?
C18A C19A 1.445(17) . ?
C19A C20A 1.37(2) . ?
C19A H19A 0.9300 . ?
C20A C21A 1.46(2) . ?
C20A H20A 0.9300 . ?
C21A C22A 1.345(18) . ?
C22A C23A 1.432(18) . ?
C22A H22A 0.9300 . ?
C23A H23A 0.9300 . ?
C24A H24A 0.9600 . ?
C24A H24B 0.9600 . ?
C24A H24C 0.9600 . ?
C25A C30A 1.474(17) . ?
C25A C26A 1.555(19) . ?
C25A H25A 0.9800 . ?
C26A C27A 1.53(2) . ?
C26A H26A 0.9700 . ?
C26A H26B 0.9700 . ?
C27A C28A 1.59(4) . ?
C27A H27A 0.9700 . ?
C27A H27E 0.9700 . ?
C28A C29A 1.45(4) . ?
C28A H28A 0.9700 . ?
C28A H28B 0.9700 . ?
C29A C30A 1.52(2) . ?
C29A H29A 0.9700 . ?
C29A H29B 0.9700 . ?
C30A H30A 0.9700 . ?
C30A H30B 0.9700 . ?
Cu2 S3B 2.285(3) . ?
Cu2 S4B 2.288(4) . ?
Cu2 S2B 2.295(3) . ?
Cu2 S1B 2.305(3) . ?
S1B C1B 1.716(11) . ?
S2B C1B 1.700(11) . ?
S3B C16B 1.687(13) . ?
S4B C16B 1.754(14) . ?
O1B C9B 1.36(3) . ?
O1B C6B 1.45(2) . ?
O2B C24B 1.33(2) . ?
O2B C21B 1.415(17) . ?
N1B C1B 1.327(16) . ?
N1B C2B 1.473(13) . ?
N1B C10B 1.482(15) . ?
N2B C16B 1.344(17) . ?
N2B C17B 1.479(17) . ?
N2B C25B 1.495(15) . ?
C2B C3B 1.53(2) . ?
C2B H2BA 0.9700 . ?
C2B H2BB 0.9700 . ?
C3B C8B 1.377(18) . ?
C3B C4B 1.391(19) . ?
C4B C5B 1.35(2) . ?
C4B H4BA 0.9300 . ?
C5B C6B 1.40(2) . ?
C5B H5BA 0.9300 . ?
C6B C7B 1.16(3) . ?
C7B C8B 1.48(3) . ?
C7B H7BA 0.9300 . ?
C8B H8BA 0.9300 . ?
C9B H9B1 0.9600 . ?
C9B H9B2 0.9600 . ?
C9B H9B3 0.9600 . ?
C10B C15B 1.52(2) . ?
C10B C11B 1.53(2) . ?
C10B H10B 0.9800 . ?
C11B C12B 1.51(2) . ?
C11B H11C 0.9700 . ?
C11B H11D 0.9700 . ?
C12B C13B 1.62(2) . ?
C12B H12C 0.9700 . ?
C12B H12D 0.9700 . ?
C13B C14B 1.45(3) . ?
C13B H13C 0.9700 . ?
C13B H13D 0.9700 . ?
C14B C15B 1.508(19) . ?
C14B H14B 0.9700 . ?
C14B H14C 0.9700 . ?
C15B H15C 0.9700 . ?
C15B H15D 0.9700 . ?
C17B C18B 1.51(2) . ?
C17B H17C 0.9700 . ?
C17B H17D 0.9700 . ?
C18B C19B 1.28(2) . ?
C18B C23B 1.32(2) . ?
C19B C20B 1.36(2) . ?
C19B H19B 0.9300 . ?
C21B C20B 1.38(2) . ?
C21B C22B 1.42(2) . ?
C22B C23B 1.44(2) . ?
C22B H22B 0.9300 . ?
C20B H20B 0.9300 . ?
C23B H23B 0.9300 . ?
C24B H24D 0.9600 . ?
C24B H24E 0.9600 . ?
C24B H24F 0.9600 . ?
C25B C26B 1.50(2) . ?
C25B C30B 1.502(19) . ?
C25B H25B 0.9800 . ?
C26B C27B 1.45(2) . ?
C26B H26C 0.9700 . ?
C26B H26D 0.9700 . ?
C27B C28B 1.66(3) . ?
C27B H27B 0.9700 . ?
C27B H27C 0.9700 . ?
C28B C29B 1.49(3) . ?
C28B H28C 0.9700 . ?
C28B H28D 0.9700 . ?
C29B C30B 1.50(2) . ?
C29B H29C 0.9700 . ?
C29B H29D 0.9700 . ?
C30B H30C 0.9700 . ?
C30B H30D 0.9700 . ?

loop_
_geom_hbond_atom_site_label_D
_geom_hbond_atom_site_label_H
_geom_hbond_atom_site_label_A
_geom_hbond_distance_DH
_geom_hbond_distance_HA
_geom_hbond_distance_DA
_geom_hbond_angle_DHA
_geom_hbond_site_symmetry_A
_geom_hbond_publ_flag
C2A H2AB S2A 0.97 2.56 3.081(15) 113.7 . yes
C2B H2BA S2B 0.97 2.50 2.992(14) 111.2 . yes
C15B H15C S1B 0.97 3.01 3.537(16) 115.4 . yes
C17B H17D S4B 0.97 2.45 3.023(17) 117.4 . yes
C30B H30C S3B 0.97 3.01 3.527(17) 114.5 . yes

loop_
_geom_torsion_atom_site_label_1
_geom_torsion_atom_site_label_2
_geom_torsion_atom_site_label_3
_geom_torsion_atom_site_label_4
_geom_torsion
_geom_torsion_site_symmetry_1
_geom_torsion_site_symmetry_2
_geom_torsion_site_symmetry_3
_geom_torsion_site_symmetry_4
_geom_torsion_publ_flag
C10A N1A C1A S2A -180.0(10) . . . . ?
C2A N1A C1A S2A -1(2) . . . . ?
C10A N1A C1A S1A 3.5(19) . . . . ?
C2A N1A C1A S1A -177.9(10) . . . . ?
Cu1 S2A C1A N1A -179.3(12) . . . . ?
Cu1 S2A C1A S1A -2.6(7) . . . . ?
Cu1 S1A C1A N1A 179.4(12) . . . . ?
Cu1 S1A C1A S2A 2.6(7) . . . . ?
C1A N1A C2A C3A 107.2(15) . . . . ?
C10A N1A C2A C3A -74.2(18) . . . . ?
N1A C2A C3A C4A -57(2) . . . . ?
N1A C2A C3A C8A 125.3(13) . . . . ?
C8A C3A C4A C5A -6(2) . . . . ?
C2A C3A C4A C5A 175.6(15) . . . . ?
C3A C4A C5A C6A 7(3) . . . . ?
C9A O1A C6A C7A 178.9(17) . . . . ?
C9A O1A C6A C5A -6(2) . . . . ?
C4A C5A C6A O1A -179.5(16) . . . . ?
C4A C5A C6A C7A -5(2) . . . . ?
O1A C6A C7A C8A 177.2(13) . . . . ?
C5A C6A C7A C8A 2(2) . . . . ?
C4A C3A C8A C7A 3.6(19) . . . . ?
C2A C3A C8A C7A -178.5(12) . . . . ?
C6A C7A C8A C3A -2(2) . . . . ?
C1A N1A C10A C11A -88.8(16) . . . . ?
C2A N1A C10A C11A 92.6(15) . . . . ?
C1A N1A C10A C15A 147.1(14) . . . . ?
C2A N1A C10A C15A -31.5(18) . . . . ?
N1A C10A C11A C12A 179.1(13) . . . . ?
C15A C10A C11A C12A -55.6(18) . . . . ?
C10A C11A C12A C13A 57(2) . . . . ?
C11A C12A C13A C14A -53(3) . . . . ?
C12A C13A C14A C15A 54(2) . . . . ?
C13A C14A C15A C10A -56(2) . . . . ?
N1A C10A C15A C14A 177.9(13) . . . . ?
C11A C10A C15A C14A 52.5(17) . . . . ?
C25A N2A C16A S4A 173.6(9) . . . . ?
C17A N2A C16A S4A -0.7(16) . . . . ?
C25A N2A C16A S3A 0.2(16) . . . . ?
C17A N2A C16A S3A -174.1(9) . . . . ?
Cu1 S4A C16A N2A -169.1(10) . . . . ?
Cu1 S4A C16A S3A 4.8(5) . . . . ?
Cu1 S3A C16A N2A 169.2(10) . . . . ?
Cu1 S3A C16A S4A -4.8(5) . . . . ?
C16A N2A C17A C18A -92.8(14) . . . . ?
C25A N2A C17A C18A 92.6(13) . . . . ?
N2A C17A C18A C23A 47.1(17) . . . . ?
N2A C17A C18A C19A -137.5(13) . . . . ?
C23A C18A C19A C20A 0(2) . . . . ?
C17A C18A C19A C20A -175.8(17) . . . . ?
C18A C19A C20A C21A -1(3) . . . . ?
C24A O2A C21A C22A 2(2) . . . . ?
C24A O2A C21A C20A -175.3(14) . . . . ?
C19A C20A C21A C22A -1(3) . . . . ?
C19A C20A C21A O2A 176.4(16) . . . . ?
O2A C21A C22A C23A -173.7(14) . . . . ?
C20A C21A C22A C23A 4(2) . . . . ?
C19A C18A C23A C22A 2.5(19) . . . . ?
C17A C18A C23A C22A 177.9(12) . . . . ?
C21A C22A C23A C18A -4.4(19) . . . . ?
C16A N2A C25A C30A 140.8(14) . . . . ?
C17A N2A C25A C30A -44.6(17) . . . . ?
C16A N2A C25A C26A -90.7(14) . . . . ?
C17A N2A C25A C26A 83.9(14) . . . . ?
N2A C25A C26A C27A 176.3(15) . . . . ?
C30A C25A C26A C27A -51.6(19) . . . . ?
C25A C26A C27A C28A 54(2) . . . . ?
C26A C27A C28A C29A -58(2) . . . . ?
C27A C28A C29A C30A 59(2) . . . . ?
N2A C25A C30A C29A -177.6(14) . . . . ?
C26A C25A C30A C29A 53(2) . . . . ?
C28A C29A C30A C25A -61(2) . . . . ?
C2B N1B C1B S2B -1.0(16) . . . . ?
C10B N1B C1B S2B -172.9(10) . . . . ?
C2B N1B C1B S1B 174.6(9) . . . . ?
C10B N1B C1B S1B 2.8(16) . . . . ?
Cu2 S2B C1B N1B 169.8(10) . . . . ?
Cu2 S2B C1B S1B -6.1(5) . . . . ?
Cu2 S1B C1B N1B -169.9(9) . . . . ?
Cu2 S1B C1B S2B 6.1(5) . . . . ?
C1B N1B C2B C3B 97.6(13) . . . . ?
C10B N1B C2B C3B -89.9(13) . . . . ?
N1B C2B C3B C8B 137.8(13) . . . . ?
N1B C2B C3B C4B -37.2(16) . . . . ?
C8B C3B C4B C5B 11(2) . . . . ?
C2B C3B C4B C5B -173.6(12) . . . . ?
C3B C4B C5B C6B -9(2) . . . . ?
C4B C5B C6B C7B 7(3) . . . . ?
C4B C5B C6B O1B 177.2(14) . . . . ?
C9B O1B C6B C7B 176(2) . . . . ?
C9B O1B C6B C5B 4(3) . . . . ?
C5B C6B C7B C8B -6(3) . . . . ?
O1B C6B C7B C8B -176.7(16) . . . . ?
C4B C3B C8B C7B -9(2) . . . . ?
C2B C3B C8B C7B 175.2(15) . . . . ?
C6B C7B C8B C3B 8(3) . . . . ?
C1B N1B C10B C15B 82.6(15) . . . . ?
C2B N1B C10B C15B -89.5(15) . . . . ?
C1B N1B C10B C11B -146.5(12) . . . . ?
C2B N1B C10B C11B 41.5(17) . . . . ?
N1B C10B C11B C12B 172.8(12) . . . . ?
C15B C10B C11B C12B -58.1(17) . . . . ?
C10B C11B C12B C13B 54.5(19) . . . . ?
C11B C12B C13B C14B -52(2) . . . . ?
C12B C13B C14B C15B 49(2) . . . . ?
C13B C14B C15B C10B -48(2) . . . . ?
N1B C10B C15B C14B -176.8(13) . . . . ?
C11B C10B C15B C14B 52.2(18) . . . . ?
C17B N2B C16B S3B 175.8(10) . . . . ?
C25B N2B C16B S3B 6.3(17) . . . . ?
C17B N2B C16B S4B -5.6(17) . . . . ?
C25B N2B C16B S4B -175.1(9) . . . . ?
Cu2 S3B C16B N2B 179.2(11) . . . . ?
Cu2 S3B C16B S4B 0.4(6) . . . . ?
Cu2 S4B C16B N2B -179.3(10) . . . . ?
Cu2 S4B C16B S3B -0.4(6) . . . . ?
C16B N2B C17B C18B -107.5(15) . . . . ?
C25B N2B C17B C18B 61.9(19) . . . . ?
N2B C17B C18B C19B -124.3(15) . . . . ?
N2B C17B C18B C23B 63(2) . . . . ?
C23B C18B C19B C20B -7(2) . . . . ?
C17B C18B C19B C20B -178.7(13) . . . . ?
C24B O2B C21B C20B -176.6(16) . . . . ?
C24B O2B C21B C22B 4(2) . . . . ?
C20B C21B C22B C23B 2.0(19) . . . . ?
O2B C21B C22B C23B -178.2(12) . . . . ?
C18B C19B C20B C21B 2(2) . . . . ?
O2B C21B C20B C19B -179.3(12) . . . . ?
C22B C21B C20B C19B 0(2) . . . . ?
C19B C18B C23B C22B 9(2) . . . . ?
C17B C18B C23B C22B -178.3(13) . . . . ?
C21B C22B C23B C18B -7(2) . . . . ?
C16B N2B C25B C26B -148.8(12) . . . . ?
C17B N2B C25B C26B 41.5(16) . . . . ?
C16B N2B C25B C30B 80.0(15) . . . . ?
C17B N2B C25B C30B -89.6(16) . . . . ?
N2B C25B C26B C27B 167.7(14) . . . . ?
C30B C25B C26B C27B -61.4(18) . . . . ?
C25B C26B C27B C28B 57.4(19) . . . . ?
C26B C27B C28B C29B -56(2) . . . . ?
C27B C28B C29B C30B 59(3) . . . . ?
C28B C29B C30B C25B -56(2) . . . . ?
N2B C25B C30B C29B -176.0(13) . . . . ?
C26B C25B C30B C29B 54.0(18) . . . . ?
